data_7123223
loop_
_publ_author_name
'Aldrich, Kelly E.'
'Odom, Aaron L.'

_publ_section_title
;
 A photochemical route to a square planar, ruthenium(iv)-bis(imide)
;
_journal_name_full 'Chemical Communications'
_journal_paper_doi 10.1039/C9CC01019J
_journal_year 2019
_chemical_formula_moiety 'C30 H52 N2 P2 Ru'
_chemical_formula_sum 'C30 H52 N2 P2 Ru'
_chemical_formula_weight 603.74
_chemical_name_systematic
;
 ?
;
_space_group_crystal_system triclinic
_space_group_IT_number 2
_space_group_name_Hall '-P 1'
_space_group_name_H-M_alt 'P -1'
_symmetry_space_group_name_Hall '-P 1'
_symmetry_space_group_name_H-M 'P -1'
_atom_sites_solution_hydrogens geom
_audit_creation_date 2019-01-31
_audit_creation_method
;
Olex2 1.2
(compiled 2018.05.29 svn.r3508 for OlexSys, GUI svn.r5506)
;
_audit_update_record
;
2019-02-01 deposited with the CCDC.    2019-03-18 downloaded from the CCDC.
;
_cell_angle_alpha 65.8160(10)
_cell_angle_beta 77.352(2)
_cell_angle_gamma 68.2570(10)
_cell_formula_units_Z 1
_cell_length_a 9.2674(2)
_cell_length_b 9.4247(2)
_cell_length_c 11.0702(2)
_cell_measurement_reflns_used 4565
_cell_measurement_temperature 173(2)
_cell_measurement_theta_max 72.02
_cell_measurement_theta_min 4.39
_cell_volume 816.70(3)
_computing_cell_refinement 'SAINT v8.34A (Bruker, 2013)'
_computing_data_collection 'COSMO (BRUKER, V1.61, 2009)'
_computing_data_reduction 'SAINT v8.34A (Bruker, 2013)'
_computing_molecular_graphics 'Olex2 (Dolomanov et al., 2009)'
_computing_publication_material 'Olex2 (Dolomanov et al., 2009)'
_computing_structure_refinement 'ShelXL (Sheldrick, 2015)'
_computing_structure_solution 'SHELXS (Sheldrick, Acta Cryst. A64 2008, 112-122)'
_diffrn_ambient_temperature 173.01
_diffrn_detector_area_resol_mean 8
_diffrn_measured_fraction_theta_full 0.974
_diffrn_measured_fraction_theta_max 0.964
_diffrn_measurement_device_type 'Bruker SMART APEX CCD area detector'
_diffrn_measurement_method '\w and \f scans'
_diffrn_radiation_type CuK\a
_diffrn_radiation_wavelength 1.54178
_diffrn_reflns_av_R_equivalents 0.1021
_diffrn_reflns_av_unetI/netI 0.0783
_diffrn_reflns_Laue_measured_fraction_full 0.974
_diffrn_reflns_Laue_measured_fraction_max 0.964
_diffrn_reflns_limit_h_max 11
_diffrn_reflns_limit_h_min -11
_diffrn_reflns_limit_k_max 11
_diffrn_reflns_limit_k_min -11
_diffrn_reflns_limit_l_max 13
_diffrn_reflns_limit_l_min -13
_diffrn_reflns_number 12542
_diffrn_reflns_point_group_measured_fraction_full 0.974
_diffrn_reflns_point_group_measured_fraction_max 0.964
_diffrn_reflns_theta_full 67.679
_diffrn_reflns_theta_max 72.069
_diffrn_reflns_theta_min 4.392
_exptl_absorpt_coefficient_mu 4.939
_exptl_absorpt_correction_T_max 0.5235
_exptl_absorpt_correction_T_min 0.3505
_exptl_absorpt_correction_type multi-scan
_exptl_absorpt_process_details
'SADABS-2012/1 (Bruker,2012) was used for absorption correction. wR2(int) was 0.0900 before and 0.0690 after correction. The Ratio of minimum to maximum transmission is 0.6695. The \l/2 correction factor is 0.0015.'
_exptl_crystal_colour 'dark green'
_exptl_crystal_colour_modifier dark
_exptl_crystal_colour_primary green
_exptl_crystal_density_diffrn 1.228
_exptl_crystal_description plate
_exptl_crystal_F_000 320
_exptl_crystal_size_max 0.174
_exptl_crystal_size_mid 0.115
_exptl_crystal_size_min 0.057
_refine_diff_density_max 1.397
_refine_diff_density_min -1.072
_refine_diff_density_rms 0.096
_refine_ls_extinction_method none
_refine_ls_goodness_of_fit_ref 0.977
_refine_ls_hydrogen_treatment constr
_refine_ls_matrix_type full
_refine_ls_number_parameters 167
_refine_ls_number_reflns 3103
_refine_ls_number_restraints 0
_refine_ls_restrained_S_all 0.977
_refine_ls_R_factor_all 0.0516
_refine_ls_R_factor_gt 0.0447
_refine_ls_shift/su_max 0.000
_refine_ls_shift/su_mean 0.000
_refine_ls_structure_factor_coef Fsqd
_refine_ls_weighting_details 'w=1/[\s^2^(Fo^2^)+(0.0460P)^2^] where P=(Fo^2^+2Fc^2^)/3'
_refine_ls_weighting_scheme calc
_refine_ls_wR_factor_gt 0.1003
_refine_ls_wR_factor_ref 0.1031
_reflns_Friedel_coverage 0.000
_reflns_number_gt 2743
_reflns_number_total 3103
_reflns_threshold_expression 'I > 2\s(I)'
_cod_data_source_file c9cc01019j2.cif
_cod_data_source_block p1-_a
_cod_original_cell_volume 816.71(3)
_cod_database_code 7123223
_shelxl_version_number 2013-3
_shelx_space_group_comment
;
The symmetry employed for this shelxl refinement is uniquely defined
by the following loop, which should always be used as a source of
symmetry information in preference to the above space-group names.
They are only intended as comments.
;
_shelx_estimated_absorpt_t_max 0.766
_shelx_estimated_absorpt_t_min 0.480
_olex2_refinement_description
;
1. Fixed Uiso
 At 1.2 times of:
  All C(H) groups
 At 1.5 times of:
  All C(H,H,H) groups
2.a Ternary CH refined with riding coordinates:
 C10(H10), C7(H7)
2.b Aromatic/amide H refined with riding coordinates:
 C5(H5), C3(H3), C4(H4)
2.c Idealised Me refined as rotating group:
 C12(H12A,H12B,H12C), C15(H15A,H15B,H15C), C8(H8A,H8B,H8C), C11(H11A,H11B,
 H11C), C14(H14A,H14B,H14C), C9(H9A,H9B,H9C), C13(H13A,H13B,H13C)
;
_olex2_diffrn_ambient_temperature_device 'Oxford Cryosystems'
_olex2_submission_special_instructions 'No special instructions were received'

loop_
_space_group_symop_operation_xyz
'x, y, z'
'-x, -y, -z'

loop_
_atom_site_label
_atom_site_type_symbol
_atom_site_fract_x
_atom_site_fract_y
_atom_site_fract_z
_atom_site_U_iso_or_equiv
_atom_site_adp_type
_atom_site_occupancy
_atom_site_site_symmetry_order
_atom_site_calc_flag
_atom_site_refinement_flags_posn
_atom_site_refinement_flags_adp
_atom_site_refinement_flags_occupancy
Ru1 Ru 0.5000 0.5000 0.5000 0.02473(14) Uani 1 2 d S T P
P1 P 0.27962(11) 0.47657(12) 0.65294(10) 0.0322(2) Uani 1 1 d . . .
N1 N 0.6040(3) 0.4750(4) 0.6305(3) 0.0257(6) Uani 1 1 d . . .
C1 C 0.6823(4) 0.4544(5) 0.7290(4) 0.0274(8) Uani 1 1 d . . .
C2 C 0.6769(4) 0.5917(5) 0.7564(4) 0.0329(9) Uani 1 1 d . . .
C6 C 0.7713(4) 0.2931(5) 0.8076(4) 0.0308(8) Uani 1 1 d . . .
C5 C 0.8501(5) 0.2754(5) 0.9088(4) 0.0381(10) Uani 1 1 d . . .
H5 H 0.9085 0.1687 0.9620 0.046 Uiso 1 1 calc R . .
C10 C 0.7805(5) 0.1436(5) 0.7830(4) 0.0360(9) Uani 1 1 d . . .
H10 H 0.7056 0.1795 0.7155 0.043 Uiso 1 1 calc R . .
C3 C 0.7590(5) 0.5653(5) 0.8586(4) 0.0377(9) Uani 1 1 d . . .
H3 H 0.7556 0.6565 0.8770 0.045 Uiso 1 1 calc R . .
C7 C 0.5787(5) 0.7634(5) 0.6785(5) 0.0388(10) Uani 1 1 d . . .
H7 H 0.5334 0.7577 0.6072 0.047 Uiso 1 1 calc R . .
C4 C 0.8459(5) 0.4093(6) 0.9344(4) 0.0418(10) Uani 1 1 d . . .
H4 H 0.9021 0.3942 1.0032 0.050 Uiso 1 1 calc R . .
C12 C 0.7331(6) 0.0162(6) 0.9084(5) 0.0505(12) Uani 1 1 d . . .
H12A H 0.8064 -0.0232 0.9756 0.076 Uiso 1 1 calc GR . .
H12B H 0.7347 -0.0760 0.8877 0.076 Uiso 1 1 calc GR . .
H12C H 0.6278 0.0659 0.9427 0.076 Uiso 1 1 calc GR . .
C15 C 0.3178(6) 0.3540(7) 0.8253(5) 0.0565(13) Uani 1 1 d . . .
H15A H 0.2189 0.3544 0.8795 0.085 Uiso 1 1 calc GR . .
H15B H 0.3753 0.4002 0.8560 0.085 Uiso 1 1 calc GR . .
H15C H 0.3801 0.2412 0.8334 0.085 Uiso 1 1 calc GR . .
C8 C 0.6767(6) 0.8799(6) 0.6123(5) 0.0544(13) Uani 1 1 d . . .
H8A H 0.7244 0.8850 0.6806 0.082 Uiso 1 1 calc GR . .
H8B H 0.6096 0.9896 0.5636 0.082 Uiso 1 1 calc GR . .
H8C H 0.7585 0.8395 0.5506 0.082 Uiso 1 1 calc GR . .
C11 C 0.9419(6) 0.0698(6) 0.7264(6) 0.0573(13) Uani 1 1 d . . .
H11A H 0.9681 0.1521 0.6436 0.086 Uiso 1 1 calc GR . .
H11B H 0.9442 -0.0246 0.7084 0.086 Uiso 1 1 calc GR . .
H11C H 1.0178 0.0341 0.7906 0.086 Uiso 1 1 calc GR . .
C14 C 0.1562(7) 0.3886(9) 0.6202(6) 0.0754(19) Uani 1 1 d . . .
H14A H 0.2114 0.2723 0.6357 0.113 Uiso 1 1 calc GR . .
H14B H 0.1299 0.4462 0.5276 0.113 Uiso 1 1 calc GR . .
H14C H 0.0605 0.3994 0.6794 0.113 Uiso 1 1 calc GR . .
C9 C 0.4448(7) 0.8292(7) 0.7692(7) 0.0711(17) Uani 1 1 d . . .
H9A H 0.3829 0.7540 0.8103 0.107 Uiso 1 1 calc GR . .
H9B H 0.3785 0.9375 0.7170 0.107 Uiso 1 1 calc GR . .
H9C H 0.4868 0.8383 0.8386 0.107 Uiso 1 1 calc GR . .
C13 C 0.1444(7) 0.6684(7) 0.6654(7) 0.0752(19) Uani 1 1 d . . .
H13A H 0.1061 0.7427 0.5782 0.113 Uiso 1 1 calc GR . .
H13B H 0.1979 0.7190 0.6953 0.113 Uiso 1 1 calc GR . .
H13C H 0.0564 0.6468 0.7294 0.113 Uiso 1 1 calc GR . .

loop_
_atom_site_aniso_label
_atom_site_aniso_U_11
_atom_site_aniso_U_22
_atom_site_aniso_U_33
_atom_site_aniso_U_23
_atom_site_aniso_U_13
_atom_site_aniso_U_12
Ru1 0.0232(2) 0.0251(2) 0.0265(2) -0.00843(16) -0.00587(15) -0.00714(16)
P1 0.0267(5) 0.0389(6) 0.0308(5) -0.0117(4) -0.0013(4) -0.0115(4)
N1 0.0276(15) 0.0298(16) 0.0227(15) -0.0075(12) -0.0077(12) -0.0112(13)
C1 0.0266(18) 0.035(2) 0.0233(18) -0.0097(15) -0.0014(14) -0.0136(15)
C2 0.031(2) 0.038(2) 0.032(2) -0.0128(17) -0.0034(16) -0.0124(17)
C6 0.0285(19) 0.035(2) 0.0275(19) -0.0076(16) -0.0042(15) -0.0118(16)
C5 0.041(2) 0.037(2) 0.034(2) -0.0054(18) -0.0132(18) -0.0126(18)
C10 0.038(2) 0.028(2) 0.039(2) -0.0080(17) -0.0122(18) -0.0078(17)
C3 0.045(2) 0.040(2) 0.035(2) -0.0174(18) -0.0057(18) -0.0158(19)
C7 0.041(2) 0.032(2) 0.048(3) -0.0177(19) -0.0125(19) -0.0071(18)
C4 0.045(2) 0.051(3) 0.036(2) -0.014(2) -0.0148(19) -0.018(2)
C12 0.058(3) 0.038(2) 0.057(3) -0.008(2) -0.013(2) -0.022(2)
C15 0.051(3) 0.070(3) 0.031(2) -0.003(2) -0.002(2) -0.019(3)
C8 0.068(3) 0.041(3) 0.053(3) -0.006(2) -0.017(3) -0.022(2)
C11 0.055(3) 0.052(3) 0.074(4) -0.034(3) 0.000(3) -0.017(2)
C14 0.063(3) 0.137(6) 0.067(4) -0.058(4) 0.021(3) -0.067(4)
C9 0.057(3) 0.054(3) 0.086(5) -0.030(3) -0.006(3) 0.004(3)
C13 0.054(3) 0.054(3) 0.083(4) -0.021(3) 0.021(3) 0.002(3)

loop_
_atom_type_symbol
_atom_type_description
_atom_type_scat_dispersion_real
_atom_type_scat_dispersion_imag
_atom_type_scat_source
C C 0.0181 0.0091 'International Tables Vol C Tables 4.2.6.8 and 6.1.1.4'
H H 0.0000 0.0000 'International Tables Vol C Tables 4.2.6.8 and 6.1.1.4'
N N 0.0311 0.0180 'International Tables Vol C Tables 4.2.6.8 and 6.1.1.4'
P P 0.2955 0.4335 'International Tables Vol C Tables 4.2.6.8 and 6.1.1.4'
Ru Ru 0.0552 3.2960 'International Tables Vol C Tables 4.2.6.8 and 6.1.1.4'

loop_
_geom_angle_atom_site_label_1
_geom_angle_atom_site_label_2
_geom_angle_atom_site_label_3
_geom_angle
_geom_angle_site_symmetry_1
_geom_angle_site_symmetry_3
P1 Ru1 P1 180.0 . 2_666
N1 Ru1 P1 89.39(10) 2_666 2_666
N1 Ru1 P1 89.39(10) . .
N1 Ru1 P1 90.61(10) 2_666 .
N1 Ru1 P1 90.61(10) . 2_666
N1 Ru1 N1 180.0 . 2_666
C15 P1 Ru1 116.45(17) . .
C15 P1 C13 101.6(3) . .
C14 P1 Ru1 115.23(19) . .
C14 P1 C15 103.1(3) . .
C14 P1 C13 103.2(3) . .
C13 P1 Ru1 115.4(2) . .
C1 N1 Ru1 179.3(3) . .
N1 C1 C2 120.8(3) . .
N1 C1 C6 119.8(3) . .
C2 C1 C6 119.4(3) . .
C1 C2 C7 120.7(3) . .
C3 C2 C1 119.0(4) . .
C3 C2 C7 120.2(4) . .
C1 C6 C10 121.5(3) . .
C5 C6 C1 118.6(4) . .
C5 C6 C10 119.9(3) . .
C6 C5 H5 119.1 . .
C4 C5 C6 121.9(4) . .
C4 C5 H5 119.1 . .
C6 C10 H10 107.8 . .
C6 C10 C12 111.7(4) . .
C6 C10 C11 110.9(4) . .
C12 C10 H10 107.8 . .
C11 C10 H10 107.8 . .
C11 C10 C12 110.7(4) . .
C2 C3 H3 119.2 . .
C4 C3 C2 121.7(4) . .
C4 C3 H3 119.2 . .
C2 C7 H7 108.2 . .
C2 C7 C8 111.6(4) . .
C2 C7 C9 110.1(4) . .
C8 C7 H7 108.2 . .
C9 C7 H7 108.2 . .
C9 C7 C8 110.4(4) . .
C5 C4 H4 120.3 . .
C3 C4 C5 119.5(4) . .
C3 C4 H4 120.3 . .
C10 C12 H12A 109.5 . .
C10 C12 H12B 109.5 . .
C10 C12 H12C 109.5 . .
H12A C12 H12B 109.5 . .
H12A C12 H12C 109.5 . .
H12B C12 H12C 109.5 . .
P1 C15 H15A 109.5 . .
P1 C15 H15B 109.5 . .
P1 C15 H15C 109.5 . .
H15A C15 H15B 109.5 . .
H15A C15 H15C 109.5 . .
H15B C15 H15C 109.5 . .
C7 C8 H8A 109.5 . .
C7 C8 H8B 109.5 . .
C7 C8 H8C 109.5 . .
H8A C8 H8B 109.5 . .
H8A C8 H8C 109.5 . .
H8B C8 H8C 109.5 . .
C10 C11 H11A 109.5 . .
C10 C11 H11B 109.5 . .
C10 C11 H11C 109.5 . .
H11A C11 H11B 109.5 . .
H11A C11 H11C 109.5 . .
H11B C11 H11C 109.5 . .
P1 C14 H14A 109.5 . .
P1 C14 H14B 109.5 . .
P1 C14 H14C 109.5 . .
H14A C14 H14B 109.5 . .
H14A C14 H14C 109.5 . .
H14B C14 H14C 109.5 . .
C7 C9 H9A 109.5 . .
C7 C9 H9B 109.5 . .
C7 C9 H9C 109.5 . .
H9A C9 H9B 109.5 . .
H9A C9 H9C 109.5 . .
H9B C9 H9C 109.5 . .
P1 C13 H13A 109.5 . .
P1 C13 H13B 109.5 . .
P1 C13 H13C 109.5 . .
H13A C13 H13B 109.5 . .
H13A C13 H13C 109.5 . .
H13B C13 H13C 109.5 . .

loop_
_geom_bond_atom_site_label_1
_geom_bond_atom_site_label_2
_geom_bond_distance
_geom_bond_site_symmetry_2
Ru1 P1 2.3665(10) 2_666
Ru1 P1 2.3664(10) .
Ru1 N1 1.799(3) 2_666
Ru1 N1 1.799(3) .
P1 C15 1.813(4) .
P1 C14 1.805(5) .
P1 C13 1.819(5) .
N1 C1 1.349(4) .
C1 C2 1.427(5) .
C1 C6 1.432(5) .
C2 C3 1.388(5) .
C2 C7 1.517(5) .
C6 C5 1.391(5) .
C6 C10 1.511(6) .
C5 H5 0.9500 .
C5 C4 1.387(6) .
C10 H10 1.0000 .
C10 C12 1.523(6) .
C10 C11 1.513(6) .
C3 H3 0.9500 .
C3 C4 1.387(6) .
C7 H7 1.0000 .
C7 C8 1.534(6) .
C7 C9 1.526(7) .
C4 H4 0.9500 .
C12 H12A 0.9800 .
C12 H12B 0.9800 .
C12 H12C 0.9800 .
C15 H15A 0.9800 .
C15 H15B 0.9800 .
C15 H15C 0.9800 .
C8 H8A 0.9800 .
C8 H8B 0.9800 .
C8 H8C 0.9800 .
C11 H11A 0.9800 .
C11 H11B 0.9800 .
C11 H11C 0.9800 .
C14 H14A 0.9800 .
C14 H14B 0.9800 .
C14 H14C 0.9800 .
C9 H9A 0.9800 .
C9 H9B 0.9800 .
C9 H9C 0.9800 .
C13 H13A 0.9800 .
C13 H13B 0.9800 .
C13 H13C 0.9800 .
